data_2227317
loop_
_publ_author_name
'Hemamalini, Madhukar'
'Fun, Hoong-Kun'

_publ_section_title
;
 2-Amino-4-methylpyridinium hexa-2,4-dienoate dihydrate
;
_journal_coeditor_code CI5155
_journal_issue 9
_journal_name_full 'Acta Crystallographica Section E'
_journal_page_first o2397
_journal_page_last o2398
_journal_paper_doi 10.1107/S1600536810033076
_journal_volume 66
_journal_year 2010
_chemical_formula_iupac 'C6 H9 N2 +, C6 H7 O2 -, 2H2 O'
_chemical_formula_moiety 'C6 H9 N2 +, C6 H7 O2 -, 2(H2 O)'
_chemical_formula_sum 'C12 H20 N2 O4'
_chemical_formula_weight 256.30
_chemical_name_common
;
2-amino-4-methylpyridinium sorbate dihydrate
;
_chemical_name_systematic
;
2-Amino-4-methylpyridinium hexa-2,4-dienoate dihydrate
;
_space_group_IT_number 14
_symmetry_cell_setting monoclinic
_symmetry_space_group_name_Hall '-P 2ybc'
_symmetry_space_group_name_H-M 'P 1 21/c 1'
_atom_sites_solution_hydrogens geom
_atom_sites_solution_primary direct
_atom_sites_solution_secondary difmap
_audit_creation_method SHELXL-97
_cell_angle_alpha 90.00
_cell_angle_beta 108.2790(10)
_cell_angle_gamma 90.00
_cell_formula_units_Z 4
_cell_length_a 8.8233(4)
_cell_length_b 12.6783(6)
_cell_length_c 13.1647(6)
_cell_measurement_reflns_used 7645
_cell_measurement_temperature 100.00(10)
_cell_measurement_theta_max 34.94
_cell_measurement_theta_min 2.91
_cell_volume 1398.35(11)
_computing_cell_refinement 'SAINT (Bruker, 2009)'
_computing_data_collection 'APEX2 (Bruker, 2009)'
_computing_data_reduction 'SAINT (Bruker, 2009)'
_computing_molecular_graphics 'SHELXTL (Sheldrick, 2008)'
_computing_publication_material 'SHELXTL (Sheldrick, 2008) and PLATON (Spek, 2009)'
_computing_structure_refinement 'SHELXTL (Sheldrick, 2008)'
_computing_structure_solution 'SHELXTL (Sheldrick, 2008)'
_diffrn_ambient_temperature 100.00(10)
_diffrn_measured_fraction_theta_full 0.982
_diffrn_measured_fraction_theta_max 0.982
_diffrn_measurement_device_type
;
Bruker APEXII DUO CCD area-detector diffractometer
;
_diffrn_measurement_method '\f and \w scans'
_diffrn_radiation_monochromator graphite
_diffrn_radiation_source 'fine-focus sealed tube'
_diffrn_radiation_type MoK\a
_diffrn_radiation_wavelength 0.71073
_diffrn_reflns_av_R_equivalents 0.0306
_diffrn_reflns_av_sigmaI/netI 0.0288
_diffrn_reflns_limit_h_max 14
_diffrn_reflns_limit_h_min -14
_diffrn_reflns_limit_k_max 20
_diffrn_reflns_limit_k_min -20
_diffrn_reflns_limit_l_max 21
_diffrn_reflns_limit_l_min -21
_diffrn_reflns_number 23001
_diffrn_reflns_theta_full 35.07
_diffrn_reflns_theta_max 35.07
_diffrn_reflns_theta_min 2.91
_diffrn_standards_number 0
_exptl_absorpt_coefficient_mu 0.091
_exptl_absorpt_correction_T_max 0.9779
_exptl_absorpt_correction_T_min 0.9420
_exptl_absorpt_correction_type multi-scan
_exptl_absorpt_process_details '(SADABS; Bruker, 2009)'
_exptl_crystal_colour brown
_exptl_crystal_density_diffrn 1.217
_exptl_crystal_density_method 'not measured'
_exptl_crystal_description Needle
_exptl_crystal_F_000 552
_exptl_crystal_size_max 0.66
_exptl_crystal_size_mid 0.28
_exptl_crystal_size_min 0.25
_refine_diff_density_max 0.412
_refine_diff_density_min -0.238
_refine_ls_extinction_method none
_refine_ls_goodness_of_fit_ref 1.051
_refine_ls_hydrogen_treatment mixed
_refine_ls_matrix_type full
_refine_ls_number_parameters 193
_refine_ls_number_reflns 6087
_refine_ls_number_restraints 0
_refine_ls_restrained_S_all 1.051
_refine_ls_R_factor_all 0.0566
_refine_ls_R_factor_gt 0.0439
_refine_ls_shift/su_max 0.001
_refine_ls_shift/su_mean 0.000
_refine_ls_structure_factor_coef Fsqd
_refine_ls_weighting_details 'calc w=1/[\s^2^(Fo^2^)+(0.0809P)^2^+0.1516P] where P=(Fo^2^+2Fc^2^)/3'
_refine_ls_weighting_scheme calc
_refine_ls_wR_factor_gt 0.1289
_refine_ls_wR_factor_ref 0.1399
_reflns_number_gt 4840
_reflns_number_total 6087
_reflns_threshold_expression I>2\s(I)
_cod_data_source_file ci5155.cif
_cod_data_source_block I
_cod_original_sg_symbol_H-M 'P 21/c'
_cod_database_code 2227317
_cod_database_fobs_code 2227317

loop_
_symmetry_equiv_pos_as_xyz
'x, y, z'
'-x, y+1/2, -z+1/2'
'-x, -y, -z'
'x, -y-1/2, z-1/2'

loop_
_atom_site_type_symbol
_atom_site_label
_atom_site_fract_x
_atom_site_fract_y
_atom_site_fract_z
_atom_site_U_iso_or_equiv
_atom_site_adp_type
_atom_site_calc_flag
_atom_site_refinement_flags
_atom_site_occupancy
_atom_site_disorder_assembly
_atom_site_disorder_group
N N1 1.07997(7) 0.26852(5) 0.19290(5) 0.02127(12) Uani d . 1 . .
N N2 1.01177(8) 0.43659(6) 0.12630(6) 0.02585(14) Uani d . 1 . .
C C1 1.04257(9) 0.16859(7) 0.21363(7) 0.02539(15) Uani d . 1 . .
H H1A 1.1237 0.1224 0.2494 0.030 Uiso calc R 1 . .
C C2 0.88836(10) 0.13495(7) 0.18292(7) 0.02690(16) Uani d . 1 . .
H H2A 0.8638 0.0664 0.1974 0.032 Uiso calc R 1 . .
C C3 0.76591(9) 0.20597(7) 0.12849(6) 0.02333(14) Uani d . 1 . .
C C4 0.80544(8) 0.30662(6) 0.10894(6) 0.02151(14) Uani d . 1 . .
H H4A 0.7257 0.3538 0.0734 0.026 Uiso calc R 1 . .
C C5 0.96682(8) 0.33929(6) 0.14240(6) 0.01984(13) Uani d . 1 . .
C C6 0.59508(10) 0.17064(8) 0.09388(8) 0.03179(18) Uani d . 1 . .
H H6A 0.5284 0.2258 0.0535 0.048 Uiso calc R 1 . .
H H6B 0.5638 0.1549 0.1558 0.048 Uiso calc R 1 . .
H H6C 0.5836 0.1087 0.0502 0.048 Uiso calc R 1 . .
O O1 0.35573(6) 0.47026(5) 0.19351(5) 0.02451(12) Uani d . 1 . .
O O2 0.39446(7) 0.30966(5) 0.26595(6) 0.02668(13) Uani d . 1 . .
C C7 0.44389(8) 0.40024(6) 0.25192(6) 0.02007(13) Uani d . 1 . .
C C8 0.61399(8) 0.42857(6) 0.30428(7) 0.02356(15) Uani d . 1 . .
H H8A 0.6422 0.4993 0.3054 0.028 Uiso calc R 1 . .
C C9 0.72932(8) 0.35883(6) 0.34995(6) 0.02082(13) Uani d . 1 . .
H H9A 0.7010 0.2886 0.3538 0.025 Uiso calc R 1 . .
C C10 0.89651(8) 0.38771(7) 0.39373(6) 0.02347(14) Uani d . 1 . .
H H10A 0.9226 0.4589 0.3960 0.028 Uiso calc R 1 . .
C C11 1.01497(9) 0.31857(7) 0.43086(6) 0.02396(15) Uani d . 1 . .
H H11A 0.9882 0.2476 0.4307 0.029 Uiso calc R 1 . .
C C12 1.18754(9) 0.34726(8) 0.47266(7) 0.02996(18) Uani d . 1 . .
H H12A 1.2317 0.3219 0.5446 0.045 Uiso calc R 1 . .
H H12B 1.1986 0.4226 0.4719 0.045 Uiso calc R 1 . .
H H12C 1.2434 0.3158 0.4284 0.045 Uiso calc R 1 . .
O O1W 0.75170(8) 0.57495(6) 0.03208(6) 0.03181(15) Uani d . 1 . .
O O2W 0.51394(8) 0.62847(5) 0.11569(6) 0.03052(14) Uani d . 1 . .
H H1N1 1.192(2) 0.2876(12) 0.2177(14) 0.047(4) Uiso d . 1 . .
H H1N2 1.118(2) 0.4529(13) 0.1473(14) 0.049(4) Uiso d . 1 . .
H H2N2 0.9370(19) 0.4873(12) 0.0898(13) 0.042(4) Uiso d . 1 . .
H H1W2 0.529(2) 0.6833(14) 0.1552(15) 0.051(4) Uiso d . 1 . .
H H2W2 0.468(2) 0.5855(14) 0.1483(13) 0.049(4) Uiso d . 1 . .
H H1W1 0.7068(19) 0.5623(12) -0.0331(14) 0.041(4) Uiso d . 1 . .
H H2W1 0.672(2) 0.5876(14) 0.0553(16) 0.061(5) Uiso d . 1 . .

loop_
_atom_site_aniso_label
_atom_site_aniso_U_11
_atom_site_aniso_U_22
_atom_site_aniso_U_33
_atom_site_aniso_U_12
_atom_site_aniso_U_13
_atom_site_aniso_U_23
N1 0.0137(2) 0.0268(3) 0.0213(3) 0.0011(2) 0.00269(19) -0.0009(2)
N2 0.0161(3) 0.0250(3) 0.0347(4) 0.0000(2) 0.0054(2) 0.0003(3)
C1 0.0194(3) 0.0278(3) 0.0252(3) 0.0014(2) 0.0017(3) 0.0030(3)
C2 0.0219(3) 0.0289(4) 0.0267(3) -0.0031(3) 0.0031(3) 0.0042(3)
C3 0.0158(3) 0.0327(4) 0.0203(3) -0.0031(2) 0.0038(2) 0.0002(3)
C4 0.0125(3) 0.0294(3) 0.0216(3) 0.0009(2) 0.0038(2) -0.0002(2)
C5 0.0139(3) 0.0252(3) 0.0199(3) 0.0011(2) 0.0046(2) -0.0023(2)
C6 0.0178(3) 0.0439(5) 0.0312(4) -0.0086(3) 0.0041(3) 0.0033(3)
O1 0.0151(2) 0.0244(3) 0.0303(3) 0.00155(18) 0.00176(19) 0.0031(2)
O2 0.0139(2) 0.0262(3) 0.0363(3) -0.00069(18) 0.0026(2) 0.0061(2)
C7 0.0130(2) 0.0238(3) 0.0224(3) 0.0010(2) 0.0039(2) -0.0004(2)
C8 0.0134(3) 0.0252(3) 0.0292(3) -0.0009(2) 0.0027(2) 0.0005(3)
C9 0.0137(3) 0.0264(3) 0.0218(3) 0.0000(2) 0.0047(2) 0.0005(2)
C10 0.0134(3) 0.0282(3) 0.0268(3) -0.0005(2) 0.0034(2) 0.0012(3)
C11 0.0143(3) 0.0332(4) 0.0230(3) 0.0010(2) 0.0038(2) 0.0006(3)
C12 0.0128(3) 0.0450(5) 0.0293(4) 0.0016(3) 0.0026(3) 0.0013(3)
O1W 0.0235(3) 0.0377(3) 0.0302(3) 0.0067(2) 0.0027(2) -0.0046(3)
O2W 0.0328(3) 0.0252(3) 0.0357(3) -0.0037(2) 0.0138(3) -0.0036(2)

loop_
_atom_type_symbol
_atom_type_description
_atom_type_scat_dispersion_real
_atom_type_scat_dispersion_imag
_atom_type_scat_source
C C 0.0033 0.0016 'International Tables Vol C Tables 4.2.6.8 and 6.1.1.4'
H H 0.0000 0.0000 'International Tables Vol C Tables 4.2.6.8 and 6.1.1.4'
N N 0.0061 0.0033 'International Tables Vol C Tables 4.2.6.8 and 6.1.1.4'
O O 0.0106 0.0060 'International Tables Vol C Tables 4.2.6.8 and 6.1.1.4'

loop_
_geom_angle_atom_site_label_1
_geom_angle_atom_site_label_2
_geom_angle_atom_site_label_3
_geom_angle_site_symmetry_1
_geom_angle_site_symmetry_3
_geom_angle
_geom_angle_publ_flag
C5 N1 C1 . . 121.96(6) ?
C5 N1 H1N1 . . 121.1(9) ?
C1 N1 H1N1 . . 116.9(9) ?
C5 N2 H1N2 . . 119.3(11) ?
C5 N2 H2N2 . . 121.3(9) ?
H1N2 N2 H2N2 . . 119.3(14) ?
N1 C1 C2 . . 121.07(7) ?
N1 C1 H1A . . 119.5 ?
C2 C1 H1A . . 119.5 ?
C1 C2 C3 . . 118.95(8) ?
C1 C2 H2A . . 120.5 ?
C3 C2 H2A . . 120.5 ?
C4 C3 C2 . . 119.28(7) ?
C4 C3 C6 . . 120.83(7) ?
C2 C3 C6 . . 119.89(8) ?
C3 C4 C5 . . 120.38(7) ?
C3 C4 H4A . . 119.8 ?
C5 C4 H4A . . 119.8 ?
N2 C5 N1 . . 118.80(6) ?
N2 C5 C4 . . 122.84(7) ?
N1 C5 C4 . . 118.35(7) ?
C3 C6 H6A . . 109.5 ?
C3 C6 H6B . . 109.5 ?
H6A C6 H6B . . 109.5 ?
C3 C6 H6C . . 109.5 ?
H6A C6 H6C . . 109.5 ?
H6B C6 H6C . . 109.5 ?
O2 C7 O1 . . 123.44(6) ?
O2 C7 C8 . . 119.81(6) ?
O1 C7 C8 . . 116.75(7) ?
C9 C8 C7 . . 124.27(7) ?
C9 C8 H8A . . 117.9 ?
C7 C8 H8A . . 117.9 ?
C8 C9 C10 . . 123.08(7) ?
C8 C9 H9A . . 118.5 ?
C10 C9 H9A . . 118.5 ?
C11 C10 C9 . . 124.16(8) ?
C11 C10 H10A . . 117.9 ?
C9 C10 H10A . . 117.9 ?
C10 C11 C12 . . 124.50(8) ?
C10 C11 H11A . . 117.7 ?
C12 C11 H11A . . 117.7 ?
C11 C12 H12A . . 109.5 ?
C11 C12 H12B . . 109.5 ?
H12A C12 H12B . . 109.5 ?
C11 C12 H12C . . 109.5 ?
H12A C12 H12C . . 109.5 ?
H12B C12 H12C . . 109.5 ?
H1W1 O1W H2W1 . . 102.7(17) ?
H1W2 O2W H2W2 . . 102.4(15) ?

loop_
_geom_bond_atom_site_label_1
_geom_bond_atom_site_label_2
_geom_bond_site_symmetry_2
_geom_bond_distance
_geom_bond_publ_flag
N1 C5 . 1.3518(9) ?
N1 C1 . 1.3583(11) ?
N1 H1N1 . 0.967(17) ?
N2 C5 . 1.3329(10) ?
N2 H1N2 . 0.911(18) ?
N2 H2N2 . 0.938(16) ?
C1 C2 . 1.3607(11) ?
C1 H1A . 0.93 ?
C2 C3 . 1.4163(12) ?
C2 H2A . 0.93 ?
C3 C4 . 1.3684(11) ?
C3 C6 . 1.4997(11) ?
C4 C5 . 1.4141(10) ?
C4 H4A . 0.93 ?
C6 H6A . 0.96 ?
C6 H6B . 0.96 ?
C6 H6C . 0.96 ?
O1 C7 . 1.2686(9) ?
O2 C7 . 1.2624(9) ?
C7 C8 . 1.4859(10) ?
C8 C9 . 1.3397(10) ?
C8 H8A . 0.93 ?
C9 C10 . 1.4522(10) ?
C9 H9A . 0.93 ?
C10 C11 . 1.3339(11) ?
C10 H10A . 0.93 ?
C11 C12 . 1.4927(11) ?
C11 H11A . 0.93 ?
C12 H12A . 0.96 ?
C12 H12B . 0.96 ?
C12 H12C . 0.96 ?
O1W H1W1 . 0.840(18) ?
O1W H2W1 . 0.87(2) ?
O2W H1W2 . 0.853(18) ?
O2W H2W2 . 0.868(17) ?

loop_
_geom_hbond_atom_site_label_D
_geom_hbond_atom_site_label_H
_geom_hbond_atom_site_label_A
_geom_hbond_site_symmetry_A
_geom_hbond_distance_DH
_geom_hbond_distance_HA
_geom_hbond_distance_DA
_geom_hbond_angle_DHA
_geom_hbond_publ_flag
N1 H1N1 O2 1_655 0.97(2) 1.72(2) 2.6875(9) 175.0(10) yes
N2 H1N2 O1 1_655 0.91(2) 2.01(2) 2.9139(10) 173.0(10) yes
N2 H2N2 O1W . 0.94(2) 1.92(2) 2.8453(11) 166.0(10) yes
O2W H1W2 O2 2_655 0.85(2) 1.91(2) 2.7510(10) 167(2) yes
O2W H2W2 O1 . 0.87(2) 1.96(2) 2.8140(9) 168(2) yes
O1W H1W1 O1 3_665 0.84(2) 2.05(2) 2.8777(10) 168(2) yes
O1W H2W1 O2W . 0.86(2) 1.88(2) 2.7425(11) 173(2) yes

loop_
_geom_torsion_atom_site_label_1
_geom_torsion_atom_site_label_2
_geom_torsion_atom_site_label_3
_geom_torsion_atom_site_label_4
_geom_torsion_site_symmetry_1
_geom_torsion_site_symmetry_2
_geom_torsion_site_symmetry_3
_geom_torsion_site_symmetry_4
_geom_torsion
_geom_torsion_publ_flag
C5 N1 C1 C2 . . . . 0.83(12) ?
N1 C1 C2 C3 . . . . 0.02(13) ?
C1 C2 C3 C4 . . . . -0.51(13) ?
C1 C2 C3 C6 . . . . 180.00(8) ?
C2 C3 C4 C5 . . . . 0.19(12) ?
C6 C3 C4 C5 . . . . 179.67(7) ?
C1 N1 C5 N2 . . . . 178.84(8) ?
C1 N1 C5 C4 . . . . -1.14(11) ?
C3 C4 C5 N2 . . . . -179.36(8) ?
C3 C4 C5 N1 . . . . 0.62(11) ?
O2 C7 C8 C9 . . . . 13.47(12) ?
O1 C7 C8 C9 . . . . -165.81(8) ?
C7 C8 C9 C10 . . . . 175.41(7) ?
C8 C9 C10 C11 . . . . -173.75(8) ?
C9 C10 C11 C12 . . . . 177.89(8) ?

loop_
_cod_related_entry_id
_cod_related_entry_database
_cod_related_entry_code
1 ChemSpider 30656201
